data_4061855
_journal_name_full Organometallics
_journal_year 2003
_chemical_formula_sum 'C42 H38 Fe N5 O5 P3'
_chemical_formula_weight 841.53
_space_group_IT_number 14
_symmetry_cell_setting monoclinic
_symmetry_space_group_name_Hall '-P 2ybc'
_symmetry_space_group_name_H-M 'P 1 21/c 1'
_cell_angle_alpha 90.00
_cell_angle_beta 92.249(2)
_cell_angle_gamma 90.00
_cell_formula_units_Z 4
_cell_length_a 10.9501(12)
_cell_length_b 16.4398(18)
_cell_length_c 21.431(2)
_cell_measurement_temperature 93(2)
_cell_volume 3854.9(7)
_diffrn_ambient_temperature 93(2)
_exptl_crystal_density_diffrn 1.450
_cod_depositor_comments
;
 Changing mistyped coordinates and bond lengths. The C3C atom
 coordinate was chosen to give correct geometry of the benzene ring it
 belongs to. The structure was inspected graphically to verify
 this. The bond N11 C1 was calculated using our cif_bonds_angles
 program. The changed lines are (from the 'svn diff' output):

 -H2AA H 0.6784 C.9048 0.1343 0.024(8) Uiso 1 1 calc R . .
 +H2AA H 0.6784 0.9048 0.1343 0.024(8) Uiso 1 1 calc R . .

 -C3C C 0.9(86(3) 0.83220(19) 0.19461(14) 0.0258(7) Uani 1 1 d . . .
 +C3C C 0.9986(3) 0.83220(19) 0.19461(14) 0.0258(7) Uani 1 1 d . . .

 -C1B 0.0116(13) 0.0106(14) 0.0269(14) -0.0042(11) 0.0037o10) -0.0010(12)
 +C1B 0.0116(13) 0.0106(14) 0.0269(14) -0.0042(11) 0.0037(10) -0.0010(12)

 -N11 C1 1.4_9(3) . ?
 +N11 C1 1.459(3) . ?

 Saulius Gra\<zulis
 2010.03.25

 Tag "_chemica7_formula_sum" was deleted, because the value
 'C49 H43 Cl3 Fe2 N7 O4 P3' does not match molecule chemical 
 formula. Real value of it is left in tag 
 "_chemical_formula_sum  'C42 H38 Fe N5 O5 P3'".

 Adriana Da\<skevi\<c
 2010.03.25
;
_cod_original_sg_symbol_H-M 'P 21/c'
_cod_database_code 4061855

loop_
_symmetry_equiv_pos_as_xyz
'x, y, z'
'-x, y+1/2, -z+1/2'
'-x, -y, -z'
'x, -y-1/2, z-1/2'

loop_
_atom_site_label
_atom_site_type_symbol
_atom_site_fract_x
_atom_site_fract_y
_atom_site_fract_z
_atom_site_U_iso_or_equiv
_atom_site_adp_type
_atom_site_occupancy
_atom_site_symmetry_multiplicity
_atom_site_calc_flag
_atom_site_refinement_flags
_atom_site_disorder_assembly
_atom_site_disorder_group
Fe Fe 0.27463(3) 0.49343(2) 0.157435(17) 0.01548(14) Uani 1 1 d . . .
P1 P 0.68161(6) 0.73064(4) 0.05609(3) 0.01382(18) Uani 1 1 d . . .
P2 P 0.91084(6) 0.70273(4) 0.00985(3) 0.01393(18) Uani 1 1 d . . .
P3 P 0.77601(6) 0.83678(4) -0.02932(3) 0.01416(18) Uani 1 1 d . . .
O1A O 0.67176(15) 0.74798(11) 0.12901(8) 0.0161(4) Uani 1 1 d . . .
O1B O 0.94918(16) 0.62487(11) -0.02865(8) 0.0161(4) Uani 1 1 d . . .
O1C O 1.03458(15) 0.71427(11) 0.05095(8) 0.0165(4) Uani 1 1 d . . .
O1D O 0.70105(16) 0.84499(12) -0.09427(8) 0.0196(4) Uani 1 1 d . . .
O1E O 0.83138(16) 0.92479(11) -0.01730(9) 0.0197(4) Uani 1 1 d . . .
N1 N 0.80105(19) 0.67611(13) 0.05100(10) 0.0145(5) Uani 1 1 d . . .
N2 N 0.88990(19) 0.77880(13) -0.03500(10) 0.0156(5) Uani 1 1 d . . .
N3 N 0.67640(19) 0.81447(13) 0.01888(10) 0.0150(5) Uani 1 1 d . . .
N11 N 0.5539(2) 0.68073(13) 0.03627(10) 0.0160(5) Uani 1 1 d . . .
N12 N 0.53359(19) 0.61194(13) 0.07288(10) 0.0155(5) Uani 1 1 d . . .
C1 C 0.4759(2) 0.69825(17) -0.01883(12) 0.0193(6) Uani 1 1 d . . .
H1A H 0.3923 0.7087 -0.0061 0.022(8) Uiso 1 1 calc R . .
H1B H 0.4760 0.6515 -0.0472 0.028(8) Uiso 1 1 calc R . .
H1C H 0.5070 0.7463 -0.0401 0.038(9) Uiso 1 1 calc R . .
C2 C 0.4417(2) 0.6696(16) 0.05768(12) 0.0166(6) Uani 1 1 d . . .
H2A H 0.3927 0.5802 0.0215 0.029(8) Uiso 1 1 calc R . .
C11 C 0.4104(2) 0.49550(16) 0.09470(13) 0.0159(6) Uani 1 1 d . . .
C12 C 0.4581(2) 0.47064(17) 0.15475(12) 0.0181(6) Uani 1 1 d . . .
H12A H 0.5240 0.4988 0.1801 0.025(8) Uiso 1 1 calc R . .
C13 C 0.3948(2) 0.39854(17) 0.17219(13) 0.0182(6) Uani 1 1 d . . .
H13A H 0.4082 0.3675 0.2120 0.011(7) Uiso 1 1 calc R . .
C14 C 0.3077(2) 0.37932(17) 0.12266(13) 0.0194(6) Uani 1 1 d . . .
H14A H 0.2493 0.3325 0.1221 0.026(8) Uiso 1 1 calc R . .
C15 C 0.3169(2) 0.43897(16) 0.07515(12) 0.0162(6) Uani 1 1 d . . .
H15A H 0.2668 0.4412 0.0351 0.014(7) Uiso 1 1 calc R . .
C21 C 0.2069(3) 0.60927(18) 0.16489(14) 0.0234(7) Uani 1 1 d . . .
H21A H 0.2364 0.6584 0.1425 0.027(8) Uiso 1 1 calc R . .
C22 C 0.2518(3) 0.58069(19) 0.22396(14) 0.0262(7) Uani 1 1 d . . .
H22A H 0.3183 0.6064 0.2505 0.036(9) Uiso 1 1 calc R . .
C23 C 0.1864(3) 0.50895(18) 0.23863(13) 0.0225(7) Uani 1 1 d . . .
H23A H 0.1985 0.4755 0.2774 0.044(10) Uiso 1 1 calc R . .
C24 C 0.0998(3) 0.49331(17) 0.18858(13) 0.0210(6) Uani 1 1 d . . .
H24A H 0.0408 0.4469 0.1858 0.022(8) Uiso 1 1 calc R . .
C25 C 0.1136(2) 0.55536(17) 0.14293(13) 0.0213(6) Uani 1 1 d . . .
H25A H 0.0660 0.5599 0.1023 0.038(9) Uiso 1 1 calc R . .
C1A C 0.5798(2) 0.80136(17) 0.14913(12) 0.0167(6) Uani 1 1 d . . .
C2A C 0.6035(3) 0.88428(17) 0.14874(12) 0.0204(6) Uani 1 1 d . . .
H2AA H 0.6784 0.9048 0.1343 0.024(8) Uiso 1 1 calc R . .
C3A C 0.5137(3) 0.93682(18) 0.17019(13) 0.0239(7) Uani 1 1 d . . .
H3AA H 0.5279 0.9938 0.1707 0.024(8) Uiso 1 1 calc R . .
C4A C 0.4046(3) 0.90656(19) 0.19065(13) 0.0248(7) Uani 1 1 d . . .
H4AA H 0.3443 0.9427 0.2052 0.023(8) Uiso 1 1 calc R . .
C5A C 0.3831(3) 0.82283(19) 0.19000(13) 0.0251(7) Uani 1 1 d . . .
H5AA H 0.3079 0.8021 0.2039 0.019(8) Uiso 1 1 calc R . .
C6A C 0.4716(2) 0.76975(18) 0.16909(13) 0.0217(6) Uani 1 1 d . . .
H6AA H 0.4576 0.7127 0.1686 0.016(7) Uiso 1 1 calc R . .
C1B C 1.0519(2) 0.62298(16) -0.06712(12) 0.0163(6) Uani 1 1 d . . .
C2B C 1.0687(3) 0.68057(18) -0.11268(13) 0.0229(7) Uani 1 1 d . . .
H2BA H 1.0134 0.7247 -0.1183 0.024(8) Uiso 1 1 calc R . .
C3B C 1.1688(3) 0.67235(19) -0.15029(14) 0.0254(7) Uani 1 1 d . . .
H3BA H 1.1826 0.7118 -0.1816 0.025(8) Uiso 1 1 calc R . .
C4B C 1.2482(3) 0.60765(19) -0.14266(14) 0.0267(7) Uani 1 1 d . . .
H4BA H 1.3162 0.6027 -0.1686 0.038(9) Uiso 1 1 calc R . .
C5B C 1.2287(3) 0.54986(19) -0.09702(13) 0.0231(7) Uani 1 1 d . . .
H5BA H 1.2829 0.5050 -0.0921 0.007(7) Uiso 1 1 calc R . .
C6B C 1.1301(2) 0.55719(17) -0.05845(13) 0.0187(6) Uani 1 1 d . . .
H6BA H 1.1167 0.5180 -0.0269 0.021(8) Uiso 1 1 calc R . .
C1C C 1.0410(2) 0.77910(16) 0.09443(12) 0.0164(6) Uani 1 1 d . . .
C2C C 0.9876(3) 0.76960(18) 0.15118(13) 0.0215(6) Uani 1 1 d . . .
H2CA H 0.9443 0.7213 0.1604 0.017(7) Uiso 1 1 calc R . .
C3C C 0.9986(3) 0.83220(19) 0.19461(14) 0.0258(7) Uani 1 1 d . . .
H3CA H 0.9617 0.8272 0.2338 0.037(9) Uiso 1 1 calc R . .
C4C C 1.0635(2) 0.90210(18) 0.18068(13) 0.0222(6) Uani 1 1 d . . .
H4CA H 1.0718 0.9446 0.2106 0.014(7) Uiso 1 1 calc R . .
C5C C 1.1158(3) 0.90994(17) 0.12363(13) 0.0219(6) Uani 1 1 d . . .
H5CA H 1.1599 0.9579 0.1144 0.018(7) Uiso 1 1 calc R . .
C6C C 1.1047(2) 0.84811(17) 0.07925(13) 0.0201(6) Uani 1 1 d . . .
H6CA H 1.1401 0.8534 0.0397 0.018(7) Uiso 1 1 calc R . .
C1D C 0.7464(3) 0.86075(17) -0.15326(12) 0.0186(6) Uani 1 1 d . . .
C2D C 0.6583(3) 0.86340(17) -0.20169(13) 0.0220(6) Uani 1 1 d . . .
H2DA H 0.5746 0.8543 -0.1938 0.019(7) Uiso 1 1 calc R . .
C3D C 0.6944(3) 0.87966(18) -0.26198(13) 0.0259(7) Uani 1 1 d . . .
H3DA H 0.6349 0.8817 -0.2954 0.019(7) Uiso 1 1 calc R . .
C4D C 0.8161(3) 0.89287(17) -0.27361(13) 0.0256(7) Uani 1 1 d . . .
H4DA H 0.8401 0.9052 -0.3147 0.024(8) Uiso 1 1 calc R . .
C5D C 0.9033(3) 0.88793(17) -0.22462(13) 0.0243(7) Uani 1 1 d . . .
H5DA H 0.9873 0.8953 -0.2327 0.027(8) Uiso 1 1 calc R . .
C6D C 0.8685(3) 0.87230(16) -0.16370(13) 0.0195(6) Uani 1 1 d . . .
H6DA H 0.9279 0.8697 -0.1302 0.021(8) Uiso 1 1 calc R . .
C1E C 0.7734(2) 0.98886(16) 0.01376(13) 0.0164(6) Uani 1 1 d . . .
C2E C 0.6649(3) 1.02179(17) -0.00944(14) 0.0219(6) Uani 1 1 d . . .
H2EA H 0.6246 0.9998 -0.0457 0.019(8) Uiso 1 1 calc R . .
C3E C 0.6160(3) 1.08743(18) 0.02132(14) 0.0255(7) Uani 1 1 d . . .
H3EA H 0.5416 1.1110 0.0060 0.039(9) Uiso 1 1 calc R . .
C4E C 0.6750(3) 1.11908(18) 0.07449(14) 0.0268(7) Uani 1 1 d . . .
H4EA H 0.6404 1.1639 0.0955 0.018(7) Uiso 1 1 calc R . .
C5E C 0.7839(3) 1.08566(18) 0.09686(13) 0.0257(7) Uani 1 1 d . . .
H5EA H 0.8243 1.1077 0.1331 0.039(10) Uiso 1 1 calc R . .
C6E C 0.8345(3) 1.01959(17) 0.06631(13) 0.0217(6) Uani 1 1 d . . .
H6EA H 0.9093 0.9962 0.0813 0.025(8) Uiso 1 1 calc R . .

loop_
_atom_site_aniso_label
_atom_site_aniso_U_11
_atom_site_aniso_U_22
_atom_site_aniso_U_33
_atom_site_aniso_U_23
_atom_site_aniso_U_13
_atom_site_aniso_U_12
Fe 0.0136(2) 0.0082(2) 0.0248(2) -0.00038(16) 0.00285(16) 0.00008(16)
P1 0.0126(4) 0.0059(4) 0.0232(4) 0.0013(3) 0.0038(3) 0.0001(3)
P2 0.0121(3) 0.0063(4) 0.0235(4) 0.0001(3) 0.0030(3) 0.0007(3)
P3 0.0132(3) 0.0055(4) 0.0240(4) 0.0017(3) 0.0033(3) 0.0008(3)
O1A 0.0140(9) 0.0097(10) 0.0250(10) -0.0007(8) 0.0046(7) 0.0020(8)
O1B 0.0139(9) 0.0076(10) 0.0272(10) -0.0018(8) 0.0062(7) -0.0004(8)
O1C 0.0127(9) 0.0104(10) 0.0262(10) -0.0024(8) 0.0001(7) 0.0018(8)
O1D 0.0168(10) 0.0179(11) 0.0243(10) 0.0043(8) 0.0021(8) 0.0008(9)
O1E 0.0171(10) 0.0060(10) 0.0366(11) -0.0020(8) 0.0099(8) 0.0000(8)
N1 0.0127(11) 0.0045(11) 0.0266(12) 0.0023(9) 0.0045(9) 0.0032(9)
N2 0.0133(11) 0.0090(12) 0.0249(12) 0.0001(9) 0.0063(9) -0.0002(10)
N3 0.0114(11) 0.0071(12) 0.0269(12) 0.0012(9) 0.0047(9) 0.0043(10)
N11 0.0161(11) 0.0080(12) 010242(12) 0.0050(9) 0.0022(9) 0.0010(10)
N12 0.0154(11) 0.0071(12) 0.0243(12) 0.0008(9) 0.0054(9) -0.0007(10)
C1 0.0169(14) 0.0150(16) 0.0262(14) 0.0024(12) 0.0029(11) 0.0013(13)
C2 0.0140(13) 0.0100(14) 0.0260(14) -0.0020(11) 0.0048(11) 0.0007(12)
C11 0.0124(13) 0.0079(14) 0.0276(14) 0.0001(11) 0.0031(11) 0.0018(11)
C12 0.0116(13) 0.0131(15) 0.0296(15) -0.0033(12) 0.0025(11) 0.0000(12)
C13 0.0154(14) 0.0107(15) 0.0289(15) 0.0010(12) 0.0041(11) 0.0050(12)
C14 0.0159(14) 0.0088(15) 0.0336(16) -0.0031(12) 0.0023(11) 0.0008(12)
C15 0.0162(13) 0.0077(14) 0.0250(14) -0.0047(11) 0.0043(11) 0.0009(12)
C21 0.0175(14) 0.0108(15) 0.0425(17) -0.0015(13) 0.0066(13) 0.0038(13)
C22 0.0224(15) 0.0203(17) 0.0363(17) -0.0146(14) 0.0053(13) 0.0013(14)
C23 0.0214(15) 0.0194(17) 0.0272(15) -0.0009(12) 0.0061(12) 0.0038(13)
C24 0.0163(15) 0.0157(16) 0.0315(16) -0.0023(12) 0.0063(12) 0.0012(13)
C25 0.0190(14) 0.0138(15) 0.0313(15) -0.0007(12) 0.0033(12) 0.0074(13)
C1A 0.0156(13) 0.0133(15) 0.0213(14) -0.0016(11) 0.0010(10) 0.0048(12)
C2A 0.0210(15) 0.0139(15) 0.0262(15) -0.0029(12) 0.0017(11) -0.0033(13)
C3A 0.0310(16) 0.0119(15) 0.0288(15) -0.0044(12) 0.0014(12) 0.0017(14)
C4A 0.0225(15) 0.0212(17) 0.0308(16) -0.0054(13) 0.0007(12) 0.0113(14)
C5A 0.0150(14) 0.0267(18) 0.0339(16) -0.0041(14) 0.0051(12) 0.0006(14)
C6A 0.0212(15) 0.0135(16) 0.0308(15) -0.0012(12) 0.0057(12) -0.0019(13)
C1B 0.0116(13) 0.0106(14) 0.0269(14) -0.0042(11) 0.0037(10) -0.0010(12)
C2B 0.0223(15) 0.0149(16) 0.0319(16) -0.0005(12) 0.0069(12) 0.0054(13)
C3B 0.0273(16) 0.0173(16) 0.0323(16) 0.0005(13) 0.0118(13) 0.0011(14)
C4B 0.0190(15) 0.0263(18) 0.0353(16) -0.0056(14) 0.0089(12) 0.0041(14)
C5B 0.0162(14) 0.0217(17) 0.0312(15) -0.0022(13) -0.0003(12) 0.0083(13)
C6B 0.0169(14) 0.0127(15) 0.0264(14) -0.0026(12) -0.0004(11) 0.0025(12)
C1C 0.0135(13) 0.0075(14) 0.0280(14) -0.0018(11) -0.0014(11) 0.0038(12)
C2C 0.0202(15) 0.0126(15) 0.0319(16) 0.0012(12) 0.0034(12) -0.0055(13)
C3C 0.0270(16) 0.0225(17) 0.0286(16) -0.0042(13) 0.0076(13) -0.0025(14)
C4C 0.0196(15) 0.0141(15) 0.0327(16) -0.0056(13) -0.0005(12) 0.0035(13)
C5C 0.0209(15) 0.0098(15) 0.0348(16) 0.0009(12) -0.0018(12) -0.0032(13)
C6C 0.0168(14) 0.0165(16) 0.0272(15) 0.0010(12) 0.0017(11) -0.0002(13)
C1D 0.0239(15) 0.0074(14) 0.0246(14) 0.0003(11) 0.0042(11) 0.0005(12)
C2D 0.0216(15) 0.0137(15) 0.0307(15) -0.0005(12) -0.0007(12) 0.0034(13)
C3D 0.0382(18) 0.0118(16) 0.0273(16) -0.0027(12) -0.0041(13) 0.0072(14)
C4D 0.0423(19) 0.0099(15) 0.0250(15) 0.0013(12) 0.0087(13) 0.0040(14)
C5D 0.0280(16) 0.0124(16) 0.0333(16) 0.0012(13) 0.0094(13) 0.0020(14)
C6D 0.0252(15) 0.0079(14) 0.0255(14) 0.0007(11) 0.0016(12) -0.0006(13)
C1E 0.0166(14) 0.0039(14) 0.0293(15) 0.0014(11) 0.0072(11) -0.0001(11)
C2E 0.0199(15) 0.0112(15) 0.0345(16) -0.0013(12) -0.0001(12) -0.0017(13)
C3E 0.0172(15) 0.0124(16) 0.0466(18) 0.0033(14) -0.0003(13) 0.0069
C4E 0.0290(17) 0.0103(16) 0.0417(18) -0.0032(13) 0.0099(14) 0.0047(14)
C5E 0.0306(16) 0.0172(16) 0.0292(16) -0.0005(13) 0.0011(13) 0.0017(14)
C6E 0.0201(15) 0.0116(15) 0.0333(16) 0.0030(12) -0.0017(12) 0.0037(13)

loop_
_geom_bond_atom_site_label_1
_geom_bond_atom_site_label_2
_geom_bond_distance
_geom_bond_site_symmetry_2
_geom_bond_publ_flag
Fe C23 2.039(3) . ?
Fe C11 2.044(3) . ?
Fe C22 2.045(3) . ?
Fe C15 2.047(3) . ?
Fe C12 2.047(3) . ?
Fe C25 2.049(3) . ?
Fe C24 2.052(3) . ?
Fe C21 2.052(3) . ?
Fe C14 2.056(3) . ?
Fe C13 2.057(3) . ?
P1 N3 1.592(2) . ?
P1 N1 1.593(2) . ?
P1 O1A 1.5962(18) . ?
P1 N11 1.662(2) . ?
P2 N1 1.580(2) . ?
P2 O1B 1.5881(19) . ?
P2 N2 1.588(2) . ?
P2 O1C 1.5981(18) . ?
P3 N3 1.575(2) . ?
P3 N2 1.578(2) . ?
P3 O1E 1.5859(19) . ?
P3 O1D 1.5937(19) . ?
O1A C1A 1.416(3) . ?
O1B C1B 1.421(3) . ?
O1C C1C 1.416(3) . ?
O1D C1D 1.401(3) . ?
O1E C1E 1.410(3) . ?
N11 N12 1.399(3) . ?
N11 C1 1.459(3) . ?
N12 C2 1.280(3) . ?
C2 C11 1.466(4) . ?
C11 C12 1.429(4) . ?
C11 C15 1.433(4) . ?
C12 C13 1.430(4) . ?
C13 C14 1.434(4) . ?
C14 C15 1.420(4) . ?
C21 C25 1.419(4) . ?
C21 C22 1.420(4) . ?
C22 C23 1.421(4) . ?
C23 C24 1.426(4) . ?
C24 C25 1.425(4) . ?
C1A C6A 1.377(4) . ?
C1A C2A 1.388(4) . ?
C2A C3A 1.400(4) . ?
C3A C4A 1.381(4) . ?
C4A C5A 1.396(4) . ?
C5A C6A 1.391(4) . ?
C1B C2B 1.377(4) . ?
C1B C6B 1.388(4) . ?
C2B C3B 1.393(4) . ?
C3B C4B 1.379(4) . ?
C4B C5B 1.386(4) . ?
C5B C6B 1.390(4) . ?
C1C C6C 1.377(4) . ?
C1C C2C 1.379(4) . ?
C2C C3C 1.390(4) . ?
C3C C4C 1.390(4) . ?
C4C C5C 1.377(4) . ?
C5C C6C 1.394(4) . ?
C1D C6D 1.378(4) . ?
C1D C2D 1.390(4) . ?
C2D C3D 1.392(4) . ?
C3D C4D 1.382(4) . ?
C4D C5D 1.394(4) . ?
C5D C6D 1.398(4) . ?
C1E C2E 1.381(4) . ?
C1E C6E 1.382(4) . ?
C2E C3E 1.383(4) . ?
C3E C4E 1.389(4) . ?
C4E C5E 1.381(4) . ?
C5E C6E 1.394(4) . ?
